data_8101172
loop_
_publ_author_name
'Smyth, D. R.'
'Tiekink, E. R. T.'

_publ_section_title
;
Crystal structure of catena-poly-(\m-acetato)triphenyltin chloroform 
(2/1), Ph~3~Sn(O~2~CMe) &#x00B7; 0.5CHCl~3~
;
_journal_issue 1
_journal_name_full 'Zeitschrift f\"ur Kristallographie - New Crystal Structures'
_journal_page_first 79
_journal_page_last 80
_journal_volume 215
_journal_year 2000
_chemical_formula_moiety 'C41 H37 Cl3 O4 Sn2 '
_chemical_formula_sum 'C41 H37 Cl3 O4 Sn2'
_chemical_formula_weight 937.48
_space_group_IT_number 14
_symmetry_cell_setting monoclinic
_symmetry_space_group_name_Hall '-P 2yn'
_symmetry_space_group_name_H-M 'P 1 21/n 1'
_cell_angle_alpha 90
_cell_angle_beta 92.34(2)
_cell_angle_gamma 90
_cell_formula_units_Z 4
_cell_length_a 10.213(4)
_cell_length_b 17.005(5)
_cell_length_c 23.524(4)
_cell_measurement_temperature 293
_cell_volume 4082(2)
_diffrn_ambient_temperature 293
_exptl_crystal_density_diffrn 1.525
_refine_ls_R_factor_obs 0.0510
_refine_ls_wR_factor_obs 0.0510
_cod_original_sg_symbol_H-M 'P 21/n'
_cod_original_formula_sum 'C41 H37 Cl3 O4 Sn2 '
_cod_database_code 8101172

loop_
_symmetry_equiv_pos_as_xyz
'  +x,  +y,  +z'
1/2-x,1/2+y,1/2-z
'  -x,  -y,  -z'
1/2+x,1/2-y,1/2+z

loop_
_atom_site_aniso_label
_atom_site_aniso_U_11
_atom_site_aniso_U_22
_atom_site_aniso_U_33
_atom_site_aniso_U_12
_atom_site_aniso_U_13
_atom_site_aniso_U_23
Sn(1) 0.0458(3) 0.0497(3) 0.0533(4) -0.0025(3) -0.0017(2) 0.0022(3)
Sn(2) 0.0523(3) 0.0494(3) 0.0474(3) -0.0020(3) 0.0047(2) -0.0017(3)
Cl(1) 0.173(4) 0.274(6) 0.170(4) -0.092(4) -0.035(3) 0.035(4)
Cl(2) 0.155(3) 0.110(3) 0.155(3) 0.014(2) -0.033(2) 0.003(2)
Cl(3) 0.231(5) 0.204(5) 0.163(4) 0.070(4) 0.003(3) -0.054(4)
O(1) 0.062(3) 0.054(3) 0.056(3) -0.016(3) -0.005(3) 0.001(3)
O(2) 0.049(3) 0.055(3) 0.062(4) -0.007(3) -0.002(3) 0.002(3)
O(3) 0.049(3) 0.056(3) 0.056(3) 0.004(3) 0.005(3) 0.012(3)
O(4) 0.068(4) 0.062(4) 0.066(4) 0.017(3) 0.019(3) 0.015(3)
C(1) 0.052(5) 0.063(6) 0.044(5) -0.001(5) 0.001(4) 0.002(5)
C(2) 0.105(7) 0.061(6) 0.057(6) -0.016(5) -0.013(5) 0.009(5)
C(3) 0.052(5) 0.040(5) 0.052(5) 0.006(4) -0.007(4) 0.007(4)
C(4) 0.051(5) 0.102(8) 0.098(7) 0.009(5) 0.010(5) 0.033(6)
C(11) 0.048(5) 0.053(5) 0.059(6) 0.003(4) 0.007(4) 0.013(4)
C(12) 0.050(5) 0.090(7) 0.066(6) 0.011(5) -0.009(4) 0.000(5)
C(13) 0.067(7) 0.124(9) 0.085(8) 0.008(6) -0.021(6) 0.015(7)
C(14) 0.059(6) 0.101(8) 0.11(1) 0.018(6) 0.013(6) 0.021(8)
C(15) 0.090(8) 0.089(7) 0.077(7) 0.010(6) 0.018(6) 0.005(6)
C(16) 0.067(6) 0.072(6) 0.060(6) 0.013(5) -0.006(5) 0.007(5)
C(21) 0.060(5) 0.051(5) 0.054(5) -0.010(4) 0.011(4) -0.001(4)
C(22) 0.070(6) 0.080(7) 0.075(7) 0.014(5) -0.009(5) -0.008(6)
C(23) 0.12(1) 0.083(8) 0.072(7) -0.009(7) -0.002(7) -0.015(6)
C(24) 0.097(9) 0.064(7) 0.12(1) 0.002(6) 0.028(7) -0.025(7)
C(25) 0.055(6) 0.094(8) 0.115(9) 0.003(6) 0.005(6) -0.007(7)
C(26) 0.065(6) 0.079(7) 0.074(7) 0.015(5) 0.004(5) -0.010(5)
C(31) 0.046(5) 0.058(5) 0.058(6) 0.001(4) 0.002(4) 0.002(4)
C(32) 0.093(7) 0.062(6) 0.062(6) 0.004(5) -0.002(5) -0.009(5)
C(33) 0.115(8) 0.060(7) 0.100(8) -0.010(6) -0.017(7) -0.025(6)
C(34) 0.106(8) 0.090(8) 0.091(8) -0.027(7) -0.019(7) -0.021(7)
C(35) 0.075(6) 0.104(8) 0.059(6) -0.016(6) -0.005(5) -0.009(6)
C(36) 0.078(6) 0.051(5) 0.074(7) -0.006(5) -0.008(5) -0.004(5)
C(41) 0.075(6) 0.053(6) 0.044(5) 0.005(5) 0.013(4) -0.002(4)
C(42) 0.094(7) 0.065(6) 0.075(7) -0.003(6) 0.027(6) 0.008(5)
C(43) 0.15(1) 0.097(9) 0.099(9) 0.05(1) 0.024(9) 0.017(7)
C(44) 0.11(1) 0.10(1) 0.11(1) 0.06(1) -0.016(8) -0.002(8)
C(45) 0.067(7) 0.13(1) 0.11(1) 0.040(8) -0.008(6) -0.035(8)
C(46) 0.065(6) 0.077(6) 0.089(7) 0.002(6) 0.008(5) -0.023(6)
C(51) 0.047(5) 0.057(5) 0.043(5) 0.005(4) 0.011(4) -0.003(4)
C(52) 0.098(7) 0.054(5) 0.063(6) -0.005(5) 0.023(5) 0.016(5)
C(53) 0.126(9) 0.073(7) 0.076(7) 0.011(7) 0.053(6) 0.010(6)
C(54) 0.098(8) 0.086(7) 0.057(6) 0.025(6) 0.016(5) -0.003(6)
C(55) 0.084(7) 0.053(6) 0.064(6) 0.007(5) 0.008(5) 0.000(5)
C(56) 0.060(5) 0.051(5) 0.053(5) 0.001(4) 0.005(4) 0.001(4)
C(61) 0.056(5) 0.059(5) 0.045(5) 0.002(4) -0.001(4) -0.003(4)
C(62) 0.079(6) 0.089(7) 0.056(6) 0.009(6) 0.003(5) 0.001(5)
C(63) 0.103(8) 0.127(9) 0.053(7) 0.035(7) -0.015(6) 0.012(6)
C(64) 0.17(1) 0.092(9) 0.072(8) -0.007(8) 0.013(8) 0.009(7)
C(65) 0.124(9) 0.098(8) 0.052(7) 0.014(7) 0.030(6) 0.021(6)
C(66) 0.077(6) 0.074(6) 0.065(6) 0.005(5) 0.012(5) -0.002(5)
C(100) 0.17(1) 0.13(1) 0.14(1) -0.00(1) -0.05(1) -0.00(1)

loop_
_atom_site_label
_atom_site_fract_x
_atom_site_fract_y
_atom_site_fract_z
_atom_site_U_iso_or_equiv
_atom_site_thermal_displace_type
_atom_site_occupancy
_atom_site_calc_flag
_atom_site_calc_attached_atom
_atom_site_Wyckoff_symbol
_atom_site_symmetry_multiplicity
Sn(1) 0.07250(5) 0.20850(3) 0.16950(2) 0.0497(2) Uani 1 ? ? e 4
Sn(2) 0.36880(5) 0.46961(3) 0.16780(2) 0.0496(2) Uani 1 ? ? e 4
Cl(1) 0.9840(4) 0.3582(3) 0.4570(2) 0.207(2) Uani 1 ? ? e 4
Cl(2) 0.7211(4) 0.3139(2) 0.4665(2) 0.141(1) Uani 1 ? ? e 4
Cl(3) 0.8945(4) 0.2030(3) 0.4234(2) 0.199(2) Uani 1 ? ? e 4
O(1) 0.1019(5) 0.2840(3) 0.0952(2) 0.058(2) Uani 1 ? ? e 4
O(2) 0.2273(4) 0.3668(3) 0.1444(2) 0.056(2) Uani 1 ? ? e 4
O(3) 0.0513(5) 0.1269(3) 0.2469(2) 0.054(2) Uani 1 ? ? e 4
O(4) -0.0214(5) 0.0611(3) 0.3198(2) 0.065(2) Uani 1 ? ? e 4
C(1) 0.1685(7) 0.3447(5) 0.0988(3) 0.053(3) Uani 1 ? ? e 4
C(2) 0.1782(9) 0.3945(5) 0.0460(3) 0.075(3) Uani 1 ? ? e 4
C(3) -0.0373(7) 0.1082(4) 0.2799(3) 0.048(2) Uani 1 ? ? e 4
C(4) -0.1697(8) 0.1460(6) 0.2728(4) 0.084(3) Uani 1 ? ? e 4
C(11) 0.2735(7) 0.1721(4) 0.1718(4) 0.053(3) Uani 1 ? ? e 4
C(12) 0.3542(8) 0.1815(5) 0.2183(4) 0.069(3) Uani 1 ? ? e 4
C(13) 0.4832(9) 0.1581(7) 0.2172(4) 0.093(4) Uani 1 ? ? e 4
C(14) 0.5290(9) 0.1224(6) 0.1699(5) 0.090(4) Uani 1 ? ? e 4
C(15) 0.447(1) 0.1117(6) 0.1228(4) 0.085(4) Uani 1 ? ? e 4
C(16) 0.3153(8) 0.1359(5) 0.1244(4) 0.067(3) Uani 1 ? ? e 4
C(21) -0.0167(7) 0.3014(4) 0.2134(3) 0.055(3) Uani 1 ? ? e 4
C(22) 0.0223(8) 0.3282(6) 0.2666(4) 0.075(3) Uani 1 ? ? e 4
C(23) -0.042(1) 0.3922(6) 0.2909(4) 0.092(4) Uani 1 ? ? e 4
C(24) -0.146(1) 0.4252(6) 0.2639(6) 0.095(4) Uani 1 ? ? e 4
C(25) -0.1832(9) 0.4007(6) 0.2114(5) 0.088(4) Uani 1 ? ? e 4
C(26) -0.1190(8) 0.3411(6) 0.1863(4) 0.072(3) Uani 1 ? ? e 4
C(31) -0.0568(7) 0.1382(5) 0.1158(3) 0.054(3) Uani 1 ? ? e 4
C(32) -0.0930(9) 0.0621(5) 0.1312(4) 0.072(3) Uani 1 ? ? e 4
C(33) -0.173(1) 0.0166(5) 0.0956(5) 0.092(4) Uani 1 ? ? e 4
C(34) -0.221(1) 0.0465(7) 0.0448(5) 0.096(4) Uani 1 ? ? e 4
C(35) -0.1870(9) 0.1216(6) 0.0290(4) 0.079(3) Uani 1 ? ? e 4
C(36) -0.1031(8) 0.1663(5) 0.0644(4) 0.068(3) Uani 1 ? ? e 4
C(41) 0.2166(8) 0.5493(5) 0.1441(3) 0.057(3) Uani 1 ? ? e 4
C(42) 0.2436(9) 0.6206(6) 0.1193(4) 0.077(3) Uani 1 ? ? e 4
C(43) 0.140(1) 0.6714(7) 0.1004(5) 0.114(5) Uani 1 ? ? e 4
C(44) 0.016(1) 0.6492(8) 0.1073(5) 0.109(5) Uani 1 ? ? e 4
C(45) -0.012(1) 0.5808(8) 0.1318(5) 0.105(5) Uani 1 ? ? e 4
C(46) 0.0862(9) 0.5312(5) 0.1496(4) 0.077(3) Uani 1 ? ? e 4
C(51) 0.4987(7) 0.4168(5) 0.1098(3) 0.049(2) Uani 1 ? ? e 4
C(52) 0.5748(9) 0.4623(5) 0.0751(4) 0.071(3) Uani 1 ? ? e 4
C(53) 0.662(1) 0.4277(6) 0.0386(4) 0.090(4) Uani 1 ? ? e 4
C(54) 0.6756(9) 0.3466(6) 0.0402(4) 0.080(4) Uani 1 ? ? e 4
C(55) 0.6068(9) 0.3007(5) 0.0749(4) 0.067(3) Uani 1 ? ? e 4
C(56) 0.5167(7) 0.3369(5) 0.1095(3) 0.055(3) Uani 1 ? ? e 4
C(61) 0.3834(7) 0.4291(5) 0.2523(3) 0.053(3) Uani 1 ? ? e 4
C(62) 0.4812(8) 0.3773(5) 0.2696(4) 0.075(3) Uani 1 ? ? e 4
C(63) 0.498(1) 0.3506(7) 0.3266(4) 0.095(4) Uani 1 ? ? e 4
C(64) 0.414(1) 0.3808(7) 0.3648(5) 0.110(5) Uani 1 ? ? e 4
C(65) 0.316(1) 0.4312(6) 0.3490(4) 0.091(4) Uani 1 ? ? e 4
C(66) 0.3025(8) 0.4554(5) 0.2937(4) 0.072(3) Uani 1 ? ? e 4
C(100) 0.874(1) 0.2776(8) 0.4694(5) 0.148(6) Uani 1 ? ? e 4
H(2a) 0.2309 0.4407 0.0548 0.090 Uiso 1 ? ? e 4
H(2b) 0.2188 0.3641 0.0166 0.090 Uiso 1 ? ? e 4
H(2c) 0.0911 0.4106 0.0327 0.090 Uiso 1 ? ? e 4
H(4a) -0.1895 0.1739 0.3074 0.100 Uiso 1 ? ? e 4
H(4b) -0.1698 0.1826 0.2412 0.100 Uiso 1 ? ? e 4
H(4c) -0.2355 0.1057 0.2652 0.100 Uiso 1 ? ? e 4
H(12) 0.3213 0.2047 0.2525 0.083 Uiso 1 ? ? e 4
H(13) 0.5417 0.1669 0.2501 0.111 Uiso 1 ? ? e 4
H(14) 0.6193 0.1048 0.1696 0.108 Uiso 1 ? ? e 4
H(15) 0.4797 0.0876 0.0888 0.102 Uiso 1 ? ? e 4
H(16) 0.2552 0.1268 0.0921 0.080 Uiso 1 ? ? e 4
H(22) 0.0946 0.3028 0.2874 0.090 Uiso 1 ? ? e 4
H(23) -0.0114 0.4124 0.3276 0.111 Uiso 1 ? ? e 4
H(24) -0.1934 0.4668 0.2821 0.114 Uiso 1 ? ? e 4
H(25) -0.2567 0.4259 0.1914 0.106 Uiso 1 ? ? e 4
H(26) -0.1460 0.3259 0.1479 0.087 Uiso 1 ? ? e 4
H(32) -0.0613 0.0408 0.1674 0.087 Uiso 1 ? ? e 4
H(33) -0.1956 -0.0366 0.1066 0.111 Uiso 1 ? ? e 4
H(34) -0.2785 0.0150 0.0201 0.116 Uiso 1 ? ? e 4
H(35) -0.2213 0.1433 -0.0067 0.095 Uiso 1 ? ? e 4
H(36) -0.0771 0.2183 0.0523 0.082 Uiso 1 ? ? e 4
H(42) 0.3339 0.6363 0.1147 0.093 Uiso 1 ? ? e 4
H(43) 0.1592 0.7214 0.0827 0.137 Uiso 1 ? ? e 4
H(44) -0.0550 0.6835 0.0943 0.131 Uiso 1 ? ? e 4
H(45) -0.1026 0.5662 0.1369 0.126 Uiso 1 ? ? e 4
H(46) 0.0635 0.4814 0.1668 0.092 Uiso 1 ? ? e 4
H(52) 0.5671 0.5192 0.0762 0.085 Uiso 1 ? ? e 4
H(53) 0.7121 0.4594 0.0129 0.108 Uiso 1 ? ? e 4
H(54) 0.7370 0.3218 0.0154 0.096 Uiso 1 ? ? e 4
H(55) 0.6195 0.2442 0.0759 0.080 Uiso 1 ? ? e 4
H(56) 0.4652 0.3045 0.1341 0.065 Uiso 1 ? ? e 4
H(62) 0.5410 0.3583 0.2416 0.090 Uiso 1 ? ? e 4
H(63) 0.5652 0.3128 0.3379 0.114 Uiso 1 ? ? e 4
H(64) 0.4245 0.3657 0.4045 0.132 Uiso 1 ? ? e 4
H(65) 0.2554 0.4500 0.3769 0.109 Uiso 1 ? ? e 4
H(66) 0.2335 0.4926 0.2832 0.086 Uiso 1 ? ? e 4
H(100) 0.8931 0.2581 0.5076 0.178 Uiso 1 ? ? e 4

loop_
_geom_bond_atom_site_label_1
_geom_bond_atom_site_label_2
_geom_bond_distance
_geom_bond_site_symmetry_1
_geom_bond_site_symmetry_2
_geom_bond_publ_flag
Sn(1) O(1) 2.200(6) . . ?
Sn(1) O(3) 2.307(6) . . ?
Sn(1) C(11) 2.143(9) . . ?
Sn(1) C(21) 2.11(1) . . ?
Sn(1) C(31) 2.15(1) . . ?
Sn(2) O(2) 2.321(6) . . ?
Sn(2) O(4) 2.214(6) . . ?
Sn(2) C(41) 2.12(1) . . ?
Sn(2) C(51) 2.139(9) . . ?
Sn(2) C(61) 2.10(1) . . ?
Cl(1) C(100) 1.80(2) . . ?
Cl(2) C(100) 1.68(2) . . ?
Cl(3) C(100) 1.68(2) . . ?
O(1) C(1) 1.24(1) . . ?
O(2) C(1) 1.26(1) . . ?
O(3) C(3) 1.26(1) . . ?
O(4) C(3) 1.24(1) . . ?
C(1) C(2) 1.51(1) . . ?
C(2) H(2a) 0.97 . . no
C(2) H(2b) 0.97 . . no
C(2) H(2c) 0.97 . . no
C(3) C(4) 1.50(1) . . ?
C(4) H(4a) 0.97 . . no
C(4) H(4b) 0.97 . . no
C(4) H(4c) 0.97 . . no
C(11) C(12) 1.35(1) . . ?
C(11) C(16) 1.36(1) . . ?
C(12) C(13) 1.38(1) . . ?
C(12) H(12) 0.97 . . no
C(13) C(14) 1.37(2) . . ?
C(13) H(13) 0.97 . . no
C(14) C(15) 1.37(2) . . ?
C(14) H(14) 0.97 . . no
C(15) C(16) 1.41(1) . . ?
C(15) H(15) 0.97 . . no
C(16) H(16) 0.97 . . no
C(21) C(22) 1.37(1) . . ?
C(21) C(26) 1.38(1) . . ?
C(22) C(23) 1.41(2) . . ?
C(22) H(22) 0.97 . . no
C(23) C(24) 1.33(2) . . ?
C(23) H(23) 0.97 . . no
C(24) C(25) 1.34(2) . . ?
C(24) H(24) 0.97 . . no
C(25) C(26) 1.36(1) . . ?
C(25) H(25) 0.97 . . no
C(26) H(26) 0.97 . . no
C(31) C(32) 1.40(1) . . ?
C(31) C(36) 1.37(1) . . ?
C(32) C(33) 1.38(1) . . ?
C(32) H(32) 0.97 . . no
C(33) C(34) 1.37(2) . . ?
C(33) H(33) 0.97 . . no
C(34) C(35) 1.38(2) . . ?
C(34) H(34) 0.97 . . no
C(35) C(36) 1.40(1) . . ?
C(35) H(35) 0.97 . . no
C(36) H(36) 0.97 . . no
C(41) C(42) 1.38(1) . . ?
C(41) C(46) 1.38(1) . . ?
C(42) C(43) 1.42(2) . . ?
C(42) H(42) 0.97 . . no
C(43) C(44) 1.34(2) . . ?
C(43) H(43) 0.97 . . no
C(44) C(45) 1.33(2) . . ?
C(44) H(44) 0.97 . . no
C(45) C(46) 1.36(2) . . ?
C(45) H(45) 0.97 . . no
C(46) H(46) 0.97 . . no
C(51) C(52) 1.39(1) . . ?
C(51) C(56) 1.37(1) . . ?
C(52) C(53) 1.39(1) . . ?
C(52) H(52) 0.97 . . no
C(53) C(54) 1.39(2) . . ?
C(53) H(53) 0.97 . . no
C(54) C(55) 1.35(1) . . ?
C(54) H(54) 0.97 . . no
C(55) C(56) 1.40(1) . . ?
C(55) H(55) 0.97 . . no
C(56) H(56) 0.97 . . no
C(61) C(62) 1.38(1) . . ?
C(61) C(66) 1.38(1) . . ?
C(62) C(63) 1.42(1) . . ?
C(62) H(62) 0.97 . . no
C(63) C(64) 1.37(2) . . ?
C(63) H(63) 0.97 . . no
C(64) C(65) 1.36(2) . . ?
C(64) H(64) 0.97 . . no
C(65) C(66) 1.37(1) . . ?
C(65) H(65) 0.97 . . no
C(66) H(66) 0.97 . . no
C(100) H(100) 0.97 . . no
